data_1561935
loop_
_publ_author_name
'Mu, Bao'
'Li, Qian'
'Lv, Lei'
'Yang, Dan-Dan'
'Wang, Qing'
'Huang, Ru-Dan'

_publ_section_title
;
 Assembly and property research on seven 0D--3D complexes derived from
 imidazole dicarboxylate and 1,2-bi(pyridin-4-yl)ethene
;
_journal_name_full 'Journal of Solid State Chemistry'
_journal_page_first 1
_journal_page_last 10
_journal_paper_doi 10.1016/j.jssc.2015.01.032
_journal_volume 226
_journal_year 2015
_chemical_formula_moiety 'C22 H20 N6 O10 Zn'
_chemical_formula_sum 'C22 H20 N6 O10 Zn'
_chemical_formula_weight 593.83
_space_group_IT_number 2
_space_group_name_Hall '-P 1'
_space_group_name_H-M_alt 'P -1'
_symmetry_cell_setting triclinic
_symmetry_space_group_name_H-M 'P -1'
_atom_sites_solution_hydrogens geom
_atom_sites_solution_primary direct
_atom_sites_solution_secondary difmap
_audit_creation_method SHELXL-97
_cell_angle_alpha 94.2940(10)
_cell_angle_beta 97.7150(10)
_cell_angle_gamma 107.295(2)
_cell_formula_units_Z 1
_cell_length_a 5.0781(6)
_cell_length_b 6.7011(7)
_cell_length_c 18.2742(17)
_cell_measurement_temperature 298(2)
_cell_volume 584.01(11)
_computing_cell_refinement 'Bruker SAINT'
_computing_data_reduction 'Bruker SAINT'
_computing_molecular_graphics 'Bruker SHELXTL'
_computing_publication_material 'Bruker SHELXTL'
_computing_structure_refinement 'SHELXS-97 (Sheldrick, 2008)'
_computing_structure_solution 'SHELXS-97 (Sheldrick, 2008)'
_diffrn_ambient_temperature 298(2)
_diffrn_measured_fraction_theta_full 0.956
_diffrn_measured_fraction_theta_max 0.956
_diffrn_radiation_monochromator graphite
_diffrn_radiation_source 'fine-focus sealed tube'
_diffrn_radiation_type MoK\a
_diffrn_radiation_wavelength 0.71073
_diffrn_reflns_av_R_equivalents 0.0000
_diffrn_reflns_av_sigmaI/netI 0.0874
_diffrn_reflns_limit_h_max 6
_diffrn_reflns_limit_h_min -5
_diffrn_reflns_limit_k_max 7
_diffrn_reflns_limit_k_min -7
_diffrn_reflns_limit_l_max 21
_diffrn_reflns_limit_l_min -21
_diffrn_reflns_number 2718
_diffrn_reflns_theta_full 25.02
_diffrn_reflns_theta_max 25.02
_diffrn_reflns_theta_min 3.21
_exptl_absorpt_coefficient_mu 1.125
_exptl_absorpt_correction_T_max 0.894
_exptl_absorpt_correction_T_min 0.795
_exptl_absorpt_correction_type none
_exptl_crystal_colour yellow
_exptl_crystal_density_diffrn 1.688
_exptl_crystal_density_method 'not measured'
_exptl_crystal_description block
_exptl_crystal_F_000 304
_exptl_crystal_size_max 0.31
_exptl_crystal_size_mid 0.17
_exptl_crystal_size_min 0.10
_refine_diff_density_max 2.125
_refine_diff_density_min -1.731
_refine_diff_density_rms 0.271
_refine_ls_extinction_method none
_refine_ls_goodness_of_fit_ref 1.176
_refine_ls_hydrogen_treatment mixed
_refine_ls_matrix_type full
_refine_ls_number_parameters 181
_refine_ls_number_reflns 2718
_refine_ls_number_restraints 0
_refine_ls_restrained_S_all 1.176
_refine_ls_R_factor_all 0.1291
_refine_ls_R_factor_gt 0.1180
_refine_ls_shift/su_max 0.001
_refine_ls_shift/su_mean 0.000
_refine_ls_structure_factor_coef Fsqd
_refine_ls_weighting_details 'calc w=1/[\s^2^(Fo^2^)+(0.0001P)^2^+20.3989P] where P=(Fo^2^+2Fc^2^)/3'
_refine_ls_weighting_scheme calc
_refine_ls_wR_factor_gt 0.3202
_refine_ls_wR_factor_ref 0.3257
_reflns_number_gt 2321
_reflns_number_total 2718
_reflns_threshold_expression >2sigma(I)
_cod_data_source_file JSSC-2015-226-1.cif
_cod_data_source_block Complex4
_cod_depositor_comments
;
The following automatic conversions were performed:

data item '_symmetry_cell_setting' value 'Triclinic' was changed to
'triclinic' in accordance with the built-in table derived from the
CIF Core dictionary named 'cif_core.dic' version 2.4.5 last updated
on 2014-11-21.

Automatic conversion script
Id: cif_fix_values 8369 2020-08-20 11:38:08Z andrius 
;
_cod_original_sg_symbol_H-M P-1
_cod_database_code 1561935

loop_
_symmetry_equiv_pos_as_xyz
'x, y, z'
'-x, -y, -z'

loop_
_atom_site_label
_atom_site_type_symbol
_atom_site_fract_x
_atom_site_fract_y
_atom_site_fract_z
_atom_site_U_iso_or_equiv
_atom_site_adp_type
_atom_site_occupancy
_atom_site_symmetry_multiplicity
_atom_site_calc_flag
_atom_site_refinement_flags
_atom_site_disorder_assembly
_atom_site_disorder_group
Zn1 Zn 0.5000 1.0000 0.5000 0.0189(6) Uani 1 2 d S . .
N1 N 0.270(2) 0.8858(18) 0.3950(7) 0.029(3) Uani 1 1 d . . .
N2 N 0.015(3) 0.778(2) 0.2858(6) 0.031(3) Uani 1 1 d . . .
H2 H -0.1070 0.7707 0.2473 0.037 Uiso 1 1 calc R . .
N3 N 0.635(3) 0.802(2) 0.1686(7) 0.043(4) Uani 1 1 d . . .
O1 O 0.656(2) 0.7425(15) 0.4724(5) 0.034(3) Uani 1 1 d . . .
O2 O 0.598(2) 0.4822(17) 0.3840(6) 0.042(3) Uani 1 1 d . . .
O3 O 0.297(3) 0.3462(18) 0.2548(6) 0.056(4) Uani 1 1 d . . .
H3 H 0.3913 0.3864 0.2964 0.083 Uiso 1 1 calc R . .
O4 O -0.014(3) 0.4389(18) 0.1810(6) 0.052(3) Uani 1 1 d . . .
O1W O 0.825(2) 1.2089(16) 0.4488(6) 0.039(3) Uani 1 1 d . . .
H1WA H 0.9931 1.2502 0.4715 0.047 Uiso 1 1 d R . .
H1WB H 0.7867 1.3133 0.4317 0.047 Uiso 1 1 d R . .
C1 C 0.540(3) 0.643(2) 0.4122(8) 0.032(3) Uani 1 1 d . . .
C2 C 0.332(3) 0.713(2) 0.3652(8) 0.027(3) Uani 1 1 d . . .
C3 C 0.177(3) 0.644(2) 0.2966(8) 0.033(4) Uani 1 1 d . . .
C4 C 0.141(3) 0.471(3) 0.2394(9) 0.039(4) Uani 1 1 d . . .
C5 C 0.082(3) 0.919(2) 0.3454(7) 0.030(3) Uani 1 1 d . . .
H5 H 0.0059 1.0278 0.3512 0.036 Uiso 1 1 calc R . .
C6 C 0.541(4) 0.967(3) 0.1771(9) 0.043(4) Uani 1 1 d . . .
H6 H 0.6065 1.0549 0.2218 0.051 Uiso 1 1 calc R . .
C7 C 0.356(4) 1.017(3) 0.1261(9) 0.046(4) Uani 1 1 d . . .
H7 H 0.3007 1.1351 0.1360 0.055 Uiso 1 1 calc R . .
C8 C 0.251(4) 0.885(3) 0.0582(8) 0.038(4) Uani 1 1 d . . .
C9 C 0.344(4) 0.714(3) 0.0502(8) 0.041(4) Uani 1 1 d . . .
H9 H 0.2815 0.6219 0.0063 0.049 Uiso 1 1 calc R . .
C10 C 0.529(3) 0.675(3) 0.1065(9) 0.044(4) Uani 1 1 d . . .
H10 H 0.5804 0.5536 0.0998 0.053 Uiso 1 1 calc R . .
C11 C 0.059(4) 0.921(3) -0.0021(9) 0.044(4) Uani 1 1 d . . .
H11 H 0.0130 0.8302 -0.0462 0.053 Uiso 1 1 calc R . .

loop_
_atom_site_aniso_label
_atom_site_aniso_U_11
_atom_site_aniso_U_22
_atom_site_aniso_U_33
_atom_site_aniso_U_23
_atom_site_aniso_U_13
_atom_site_aniso_U_12
Zn1 0.0237(12) 0.0282(12) 0.0068(10) 0.0002(9) 0.0007(9) 0.0123(9)
N1 0.028(6) 0.028(7) 0.030(6) -0.010(5) -0.002(5) 0.014(5)
N2 0.035(7) 0.034(7) 0.022(6) -0.002(5) -0.010(5) 0.017(5)
N3 0.045(8) 0.043(8) 0.037(8) -0.003(6) -0.007(6) 0.014(7)
O1 0.027(5) 0.031(6) 0.041(6) -0.004(5) -0.010(5) 0.013(5)
O2 0.050(7) 0.036(6) 0.047(7) -0.005(5) -0.002(5) 0.032(5)
O3 0.074(9) 0.050(8) 0.043(7) -0.011(5) -0.020(6) 0.035(7)
O4 0.056(8) 0.052(8) 0.041(7) -0.012(5) -0.010(6) 0.018(6)
O1W 0.026(6) 0.038(7) 0.048(6) -0.003(5) -0.008(5) 0.011(5)
C1 0.029(8) 0.032(8) 0.034(8) 0.001(7) 0.001(6) 0.011(7)
C2 0.028(8) 0.025(7) 0.029(7) -0.011(6) 0.001(6) 0.013(6)
C3 0.034(9) 0.031(8) 0.031(8) -0.008(6) -0.001(6) 0.010(7)
C4 0.039(9) 0.036(9) 0.038(9) -0.007(7) 0.000(7) 0.011(7)
C5 0.031(8) 0.026(8) 0.030(8) -0.009(6) -0.004(6) 0.013(6)
C6 0.049(10) 0.044(10) 0.035(9) -0.007(7) -0.003(8) 0.020(8)
C7 0.053(11) 0.045(10) 0.036(9) -0.006(7) -0.015(8) 0.022(9)
C8 0.042(9) 0.047(11) 0.028(8) -0.003(7) -0.003(7) 0.022(8)
C9 0.047(10) 0.044(10) 0.035(8) -0.001(7) 0.002(8) 0.022(8)
C10 0.046(10) 0.046(10) 0.042(9) -0.009(8) -0.003(8) 0.023(8)
C11 0.042(10) 0.046(11) 0.042(9) 0.004(8) -0.011(8) 0.019(8)

loop_
_atom_type_symbol
_atom_type_description
_atom_type_scat_dispersion_real
_atom_type_scat_dispersion_imag
_atom_type_scat_source
C C 0.0033 0.0016 'International Tables Vol C Tables 4.2.6.8 and 6.1.1.4'
H H 0.0000 0.0000 'International Tables Vol C Tables 4.2.6.8 and 6.1.1.4'
N N 0.0061 0.0033 'International Tables Vol C Tables 4.2.6.8 and 6.1.1.4'
O O 0.0106 0.0060 'International Tables Vol C Tables 4.2.6.8 and 6.1.1.4'
Zn Zn 0.2839 1.4301 'International Tables Vol C Tables 4.2.6.8 and 6.1.1.4'

loop_
_geom_angle_atom_site_label_1
_geom_angle_atom_site_label_2
_geom_angle_atom_site_label_3
_geom_angle
_geom_angle_site_symmetry_1
_geom_angle_site_symmetry_3
N1 Zn1 N1 180.000(5) . 2_676
N1 Zn1 O1 100.2(4) . 2_676
N1 Zn1 O1 79.8(4) 2_676 2_676
N1 Zn1 O1 79.8(4) . .
N1 Zn1 O1 100.2(4) 2_676 .
O1 Zn1 O1 180.0(5) 2_676 .
N1 Zn1 O1W 89.0(4) . .
N1 Zn1 O1W 91.0(4) 2_676 .
O1 Zn1 O1W 90.3(4) 2_676 .
O1 Zn1 O1W 89.7(4) . .
N1 Zn1 O1W 91.0(4) . 2_676
N1 Zn1 O1W 89.0(4) 2_676 2_676
O1 Zn1 O1W 89.7(4) 2_676 2_676
O1 Zn1 O1W 90.3(4) . 2_676
O1W Zn1 O1W 180.000(2) . 2_676
C5 N1 C2 106.5(12) . .
C5 N1 Zn1 142.4(10) . .
C2 N1 Zn1 111.2(9) . .
C5 N2 C3 107.6(11) . .
C5 N2 H2 126.2 . .
C3 N2 H2 126.2 . .
C10 N3 C6 115.9(14) . .
C1 O1 Zn1 112.3(9) . .
C4 O3 H3 109.5 . .
Zn1 O1W H1WA 119.2 . .
Zn1 O1W H1WB 115.9 . .
H1WA O1W H1WB 108.8 . .
O1 C1 O2 123.5(14) . .
O1 C1 C2 120.1(14) . .
O2 C1 C2 116.3(13) . .
C3 C2 N1 109.3(12) . .
C3 C2 C1 134.2(13) . .
N1 C2 C1 116.5(13) . .
C2 C3 N2 104.9(12) . .
C2 C3 C4 135.8(15) . .
N2 C3 C4 119.2(12) . .
O4 C4 O3 120.5(14) . .
O4 C4 C3 124.0(16) . .
O3 C4 C3 115.6(13) . .
N1 C5 N2 111.7(13) . .
N1 C5 H5 124.2 . .
N2 C5 H5 124.2 . .
N3 C6 C7 125.8(16) . .
N3 C6 H6 117.1 . .
C7 C6 H6 117.1 . .
C6 C7 C8 118.3(16) . .
C6 C7 H7 120.8 . .
C8 C7 H7 120.8 . .
C9 C8 C7 115.8(14) . .
C9 C8 C11 119.5(15) . .
C7 C8 C11 124.6(16) . .
C8 C9 C10 121.2(15) . .
C8 C9 H9 119.4 . .
C10 C9 H9 119.4 . .
N3 C10 C9 122.9(16) . .
N3 C10 H10 118.5 . .
C9 C10 H10 118.5 . .
C11 C11 C8 124(2) 2_575 .
C11 C11 H11 118.0 2_575 .
C8 C11 H11 118.0 . .

loop_
_geom_bond_atom_site_label_1
_geom_bond_atom_site_label_2
_geom_bond_distance
_geom_bond_site_symmetry_2
Zn1 N1 2.069(11) .
Zn1 N1 2.069(11) 2_676
Zn1 O1 2.157(10) 2_676
Zn1 O1 2.157(10) .
Zn1 O1W 2.191(11) .
Zn1 O1W 2.191(11) 2_676
N1 C5 1.303(17) .
N1 C2 1.379(18) .
N2 C5 1.321(18) .
N2 C3 1.399(19) .
N2 H2 0.8600 .
N3 C10 1.313(19) .
N3 C6 1.33(2) .
O1 C1 1.218(17) .
O2 C1 1.290(18) .
O3 C4 1.331(19) .
O3 H3 0.8200 .
O4 C4 1.203(17) .
O1W H1WA 0.8500 .
O1W H1WB 0.8500 .
C1 C2 1.477(19) .
C2 C3 1.355(18) .
C3 C4 1.45(2) .
C5 H5 0.9300 .
C6 C7 1.36(2) .
C6 H6 0.9300 .
C7 C8 1.41(2) .
C7 H7 0.9300 .
C8 C9 1.37(2) .
C8 C11 1.46(2) .
C9 C10 1.39(2) .
C9 H9 0.9300 .
C10 H10 0.9300 .
C11 C11 1.37(3) 2_575
C11 H11 0.9300 .

loop_
_geom_torsion_atom_site_label_1
_geom_torsion_atom_site_label_2
_geom_torsion_atom_site_label_3
_geom_torsion_atom_site_label_4
_geom_torsion
_geom_torsion_site_symmetry_1
_geom_torsion_site_symmetry_2
_geom_torsion_site_symmetry_3
_geom_torsion_site_symmetry_4
N1 Zn1 N1 C5 105(100) 2_676 . . .
O1 Zn1 N1 C5 1.0(19) 2_676 . . .
O1 Zn1 N1 C5 -179.0(19) . . . .
O1W Zn1 N1 C5 -89.1(18) . . . .
O1W Zn1 N1 C5 90.9(18) 2_676 . . .
N1 Zn1 N1 C2 -75(100) 2_676 . . .
O1 Zn1 N1 C2 -179.1(10) 2_676 . . .
O1 Zn1 N1 C2 0.9(10) . . . .
O1W Zn1 N1 C2 90.7(11) . . . .
O1W Zn1 N1 C2 -89.3(11) 2_676 . . .
N1 Zn1 O1 C1 -2.7(11) . . . .
N1 Zn1 O1 C1 177.3(11) 2_676 . . .
O1 Zn1 O1 C1 135(100) 2_676 . . .
O1W Zn1 O1 C1 -91.7(10) . . . .
O1W Zn1 O1 C1 88.3(10) 2_676 . . .
Zn1 O1 C1 O2 -180.0(12) . . . .
Zn1 O1 C1 C2 4.0(17) . . . .
C5 N1 C2 C3 0.0(18) . . . .
Zn1 N1 C2 C3 -179.9(10) . . . .
C5 N1 C2 C1 -179.3(13) . . . .
Zn1 N1 C2 C1 0.7(17) . . . .
O1 C1 C2 C3 177.4(17) . . . .
O2 C1 C2 C3 1(3) . . . .
O1 C1 C2 N1 -3(2) . . . .
O2 C1 C2 N1 -179.7(14) . . . .
N1 C2 C3 N2 -0.9(17) . . . .
C1 C2 C3 N2 178.4(16) . . . .
N1 C2 C3 C4 -177.9(18) . . . .
C1 C2 C3 C4 1(3) . . . .
C5 N2 C3 C2 1.4(17) . . . .
C5 N2 C3 C4 179.0(15) . . . .
C2 C3 C4 O4 179.6(19) . . . .
N2 C3 C4 O4 3(3) . . . .
C2 C3 C4 O3 -1(3) . . . .
N2 C3 C4 O3 -178.1(15) . . . .
C2 N1 C5 N2 0.9(18) . . . .
Zn1 N1 C5 N2 -179.2(13) . . . .
C3 N2 C5 N1 -1.5(18) . . . .
C10 N3 C6 C7 -3(3) . . . .
N3 C6 C7 C8 1(3) . . . .
C6 C7 C8 C9 1(3) . . . .
C6 C7 C8 C11 -178.4(18) . . . .
C7 C8 C9 C10 0(3) . . . .
C11 C8 C9 C10 179.5(16) . . . .
C6 N3 C10 C9 4(3) . . . .
C8 C9 C10 N3 -3(3) . . . .
C9 C8 C11 C11 176(2) . . . 2_575
C7 C8 C11 C11 -5(3) . . . 2_575
